data_7237597
loop_
_publ_author_name
'Peng, Zhixing'
'Zhang, Kang'
'Huang, Zongwei'
'Wang, Zaibin'
'Duttwyler, Simon'
'Wang, Yanguang'
'Lu, Ping'

_publ_section_title
;
 Emissions from a triphenylamine--benzothiadiazole--monocarbaborane triad
 and its applications as a fluorescent chemosensor and a white OLED
 component
;
_journal_issue 8
_journal_name_full 'Journal of Materials Chemistry C'
_journal_page_first 2430
_journal_paper_doi 10.1039/C8TC06176A
_journal_volume 7
_journal_year 2019
_chemical_absolute_configuration rmad
_chemical_formula_moiety 'C33 H23 N3 O S'
_chemical_formula_sum 'C33 H23 N3 O S'
_chemical_formula_weight 509.60
_space_group_crystal_system orthorhombic
_space_group_IT_number 19
_space_group_name_Hall 'P 2ac 2ab'
_space_group_name_H-M_alt 'P 21 21 21'
_atom_sites_solution_hydrogens geom
_atom_sites_solution_primary dual
_audit_creation_date 2017-10-19
_audit_creation_method
;
Olex2 1.2
(compiled 2017.03.28 svn.r3405 for OlexSys, GUI svn.r5381)
;
_audit_update_record
;
2018-06-20 deposited with the CCDC.
2019-01-27 downloaded from the CCDC.
;
_cell_angle_alpha 90
_cell_angle_beta 90
_cell_angle_gamma 90
_cell_formula_units_Z 4
_cell_length_a 9.3757(5)
_cell_length_b 9.5330(6)
_cell_length_c 28.1021(18)
_cell_measurement_reflns_used 4462
_cell_measurement_temperature 150
_cell_measurement_theta_max 29.3422
_cell_measurement_theta_min 3.0413
_cell_volume 2511.7(3)
_computing_cell_refinement
;
CrysAlisPro, Agilent Technologies,
Version 1.171.35.11 (release 16-05-2011 CrysAlis171 .NET)
(compiled May 16 2011,17:55:39)
;
_computing_data_collection
;
CrysAlisPro, Agilent Technologies,
Version 1.171.35.11 (release 16-05-2011 CrysAlis171 .NET)
(compiled May 16 2011,17:55:39)
;
_computing_data_reduction
;
CrysAlisPro, Agilent Technologies,
Version 1.171.35.11 (release 16-05-2011 CrysAlis171 .NET)
(compiled May 16 2011,17:55:39)
;
_computing_molecular_graphics 'Olex2 (Dolomanov et al., 2009)'
_computing_publication_material 'Olex2 (Dolomanov et al., 2009)'
_computing_structure_refinement 'ShelXL (Sheldrick, 2015)'
_computing_structure_solution 'ShelXT (Sheldrick, 2015)'
_diffrn_ambient_temperature 150
_diffrn_detector_area_resol_mean 10.3592
_diffrn_measured_fraction_theta_full 0.997
_diffrn_measured_fraction_theta_max 0.997
_diffrn_measurement_details
;
#__ type_ start__ end____ width___ exp.time_
  1 omega  -73.00   20.00   1.0000    2.0000
omega____ theta____ kappa____ phi______ frames
    -      -11.6246  -77.0000   30.0000 93

#__ type_ start__ end____ width___ exp.time_
  2 omega  -13.00   81.00   1.0000    2.0000
omega____ theta____ kappa____ phi______ frames
    -       11.9371   38.0000  -30.0000 94

#__ type_ start__ end____ width___ exp.time_
  3 omega  -59.00   37.00   1.0000    2.0000
omega____ theta____ kappa____ phi______ frames
    -       11.9371  -38.0000  150.0000 96
;
_diffrn_measurement_device_type 'Xcalibur, Atlas, Gemini ultra'
_diffrn_measurement_method '\w scans'
_diffrn_orient_matrix_UB_11 0.0277242000
_diffrn_orient_matrix_UB_12 -0.0189803000
_diffrn_orient_matrix_UB_13 0.0225865000
_diffrn_orient_matrix_UB_21 0.0682744000
_diffrn_orient_matrix_UB_22 0.0248009000
_diffrn_orient_matrix_UB_23 -0.0069102000
_diffrn_orient_matrix_UB_31 -0.0173378000
_diffrn_orient_matrix_UB_32 0.0674748000
_diffrn_orient_matrix_UB_33 0.0088994000
_diffrn_radiation_monochromator graphite
_diffrn_radiation_type MoK\a
_diffrn_radiation_wavelength 0.71073
_diffrn_reflns_av_R_equivalents 0.0448
_diffrn_reflns_av_unetI/netI 0.0449
_diffrn_reflns_Laue_measured_fraction_full 0.997
_diffrn_reflns_Laue_measured_fraction_max 0.997
_diffrn_reflns_limit_h_max 11
_diffrn_reflns_limit_h_min -10
_diffrn_reflns_limit_k_max 11
_diffrn_reflns_limit_k_min -11
_diffrn_reflns_limit_l_max 26
_diffrn_reflns_limit_l_min -33
_diffrn_reflns_number 15983
_diffrn_reflns_point_group_measured_fraction_full 0.998
_diffrn_reflns_point_group_measured_fraction_max 0.998
_diffrn_reflns_theta_full 25.242
_diffrn_reflns_theta_max 25.344
_diffrn_reflns_theta_min 3.047
_diffrn_source 'Enhance (Mo) X-ray Source'
_exptl_absorpt_coefficient_mu 0.162
_exptl_absorpt_correction_T_max 1.00000
_exptl_absorpt_correction_T_min 0.83018
_exptl_absorpt_correction_type multi-scan
_exptl_absorpt_process_details
;
CrysAlisPro, Agilent Technologies,
Version 1.171.35.11 (release 16-05-2011 CrysAlis171 .NET)
(compiled May 16 2011,17:55:39)
Empirical absorption correction using spherical harmonics,
 implemented in SCALE3 ABSPACK scaling algorithm.
;
_exptl_crystal_colour red
_exptl_crystal_colour_primary red
_exptl_crystal_density_diffrn 1.348
_exptl_crystal_description needle
_exptl_crystal_F_000 1064
_exptl_crystal_size_max 0.49
_exptl_crystal_size_mid 0.38
_exptl_crystal_size_min 0.36
_refine_diff_density_max 0.157
_refine_diff_density_min -0.298
_refine_diff_density_rms 0.043
_refine_ls_abs_structure_details
;
 Flack x determined using 1521 quotients [(I+)-(I-)]/[(I+)+(I-)]
 (Parsons, Flack and Wagner, Acta Cryst. B69 (2013) 249-259).
;
_refine_ls_abs_structure_Flack -0.06(5)
_refine_ls_extinction_method none
_refine_ls_goodness_of_fit_ref 1.036
_refine_ls_hydrogen_treatment constr
_refine_ls_matrix_type full
_refine_ls_number_parameters 344
_refine_ls_number_reflns 4606
_refine_ls_number_restraints 0
_refine_ls_restrained_S_all 1.036
_refine_ls_R_factor_all 0.0486
_refine_ls_R_factor_gt 0.0390
_refine_ls_shift/su_max 0.000
_refine_ls_shift/su_mean 0.000
_refine_ls_structure_factor_coef Fsqd
_refine_ls_weighting_details 'w=1/[\s^2^(Fo^2^)+(0.0426P)^2^+0.4016P] where P=(Fo^2^+2Fc^2^)/3'
_refine_ls_weighting_scheme calc
_refine_ls_wR_factor_gt 0.0847
_refine_ls_wR_factor_ref 0.0906
_reflns_Friedel_coverage 0.745
_reflns_Friedel_fraction_full 0.999
_reflns_Friedel_fraction_max 0.999
_reflns_number_gt 4005
_reflns_number_total 4606
_reflns_threshold_expression 'I > 2\s(I)'
_cod_data_source_file c8tc06176a2.cif
_cod_data_source_block 171019_pzx_4_6237
_cod_database_code 7237597
_shelx_shelxl_version_number 2016/6
_chemical_oxdiff_formula 'c h n o s'
_shelx_space_group_comment
;
The symmetry employed for this shelxl refinement is uniquely defined
by the following loop, which should always be used as a source of
symmetry information in preference to the above space-group names.
They are only intended as comments.
;
_shelx_estimated_absorpt_t_max 0.944
_shelx_estimated_absorpt_t_min 0.925
_reflns_odcompleteness_completeness 99.60
_reflns_odcompleteness_iscentric 1
_reflns_odcompleteness_theta 26.32
_olex2_refinement_description
;
1. Fixed Uiso
 At 1.2 times of:
  All C(H) groups
 At 1.5 times of:
  All C(H,H,H) groups
2.a Aromatic/amide H refined with riding coordinates:
 C4(H4), C5(H5), C8(H8), C9(H9), C11(H11), C12(H12), C14(H14), C15(H15),
 C16(H16), C17(H17), C18(H18), C20(H20), C21(H21), C22(H22), C23(H23), C24(H24),
  C28(H28), C29(H29), C31(H31), C32(H32)
2.b Idealised Me refined as rotating group:
 C33(H33A,H33B,H33C)
;
_olex2_submission_special_instructions 'No special instructions were received'

loop_
_space_group_symop_operation_xyz
'x, y, z'
'-x+1/2, -y, z+1/2'
'-x, y+1/2, -z+1/2'
'x+1/2, -y+1/2, -z'

loop_
_atom_site_label
_atom_site_type_symbol
_atom_site_fract_x
_atom_site_fract_y
_atom_site_fract_z
_atom_site_U_iso_or_equiv
_atom_site_adp_type
_atom_site_occupancy
_atom_site_site_symmetry_order
_atom_site_calc_flag
_atom_site_refinement_flags_posn
S1 S 0.09137(8) 0.24386(8) 0.38380(3) 0.0309(2) Uani 1 1 d .
O1 O 0.3709(2) -0.5313(2) 0.58102(8) 0.0304(5) Uani 1 1 d .
N1 N 0.1956(3) 0.1747(3) 0.42313(9) 0.0281(6) Uani 1 1 d .
N2 N 0.1681(3) 0.3930(3) 0.37537(9) 0.0254(6) Uani 1 1 d .
N3 N 0.3676(3) 1.0145(3) 0.30018(9) 0.0261(6) Uani 1 1 d .
C1 C 0.2983(3) 0.2693(3) 0.43111(10) 0.0216(6) Uani 1 1 d .
C2 C 0.2837(3) 0.3949(3) 0.40407(10) 0.0206(6) Uani 1 1 d .
C3 C 0.3833(3) 0.5082(3) 0.40852(10) 0.0216(6) Uani 1 1 d .
C4 C 0.4910(3) 0.4869(3) 0.44114(11) 0.0261(7) Uani 1 1 d .
H4 H 0.559356 0.559363 0.445440 0.031 Uiso 1 1 calc R
C5 C 0.5054(3) 0.3641(3) 0.46843(11) 0.0277(7) Uani 1 1 d .
H5 H 0.582048 0.357499 0.490413 0.033 Uiso 1 1 calc R
C6 C 0.4125(3) 0.2532(3) 0.46446(10) 0.0242(6) Uani 1 1 d .
C7 C 0.3729(3) 0.6385(3) 0.38043(10) 0.0201(6) Uani 1 1 d .
C8 C 0.3271(3) 0.6390(3) 0.33314(11) 0.0219(7) Uani 1 1 d .
H8 H 0.297046 0.553640 0.318871 0.026 Uiso 1 1 calc R
C9 C 0.3246(3) 0.7617(3) 0.30656(11) 0.0237(7) Uani 1 1 d .
H9 H 0.294994 0.758904 0.274240 0.028 Uiso 1 1 calc R
C10 C 0.3647(3) 0.8880(3) 0.32666(11) 0.0234(7) Uani 1 1 d .
C11 C 0.4070(3) 0.8895(3) 0.37425(10) 0.0253(7) Uani 1 1 d .
H11 H 0.431822 0.975840 0.388971 0.030 Uiso 1 1 calc R
C12 C 0.4130(3) 0.7666(3) 0.40012(10) 0.0247(7) Uani 1 1 d .
H12 H 0.445215 0.769531 0.432154 0.030 Uiso 1 1 calc R
C13 C 0.2613(3) 1.0480(3) 0.26619(11) 0.0240(7) Uani 1 1 d .
C14 C 0.1236(3) 0.9953(3) 0.27028(11) 0.0299(7) Uani 1 1 d .
H14 H 0.098515 0.939200 0.296923 0.036 Uiso 1 1 calc R
C15 C 0.0225(3) 1.0246(4) 0.23547(12) 0.0352(8) Uani 1 1 d .
H15 H -0.070655 0.986163 0.238126 0.042 Uiso 1 1 calc R
C16 C 0.0557(4) 1.1086(4) 0.19725(13) 0.0367(8) Uani 1 1 d .
H16 H -0.014035 1.128021 0.173615 0.044 Uiso 1 1 calc R
C17 C 0.1908(4) 1.1642(3) 0.19350(12) 0.0341(8) Uani 1 1 d .
H17 H 0.213670 1.223635 0.167448 0.041 Uiso 1 1 calc R
C18 C 0.2939(3) 1.1342(3) 0.22747(11) 0.0273(7) Uani 1 1 d .
H18 H 0.386980 1.172464 0.224376 0.033 Uiso 1 1 calc R
C19 C 0.4869(3) 1.1053(3) 0.30684(10) 0.0223(7) Uani 1 1 d .
C20 C 0.4665(3) 1.2470(3) 0.31468(10) 0.0260(7) Uani 1 1 d .
H20 H 0.372694 1.284801 0.314777 0.031 Uiso 1 1 calc R
C21 C 0.5821(4) 1.3338(3) 0.32238(10) 0.0305(8) Uani 1 1 d .
H21 H 0.567481 1.431298 0.327359 0.037 Uiso 1 1 calc R
C22 C 0.7189(4) 1.2799(4) 0.32290(11) 0.0319(8) Uani 1 1 d .
H22 H 0.798095 1.339858 0.328469 0.038 Uiso 1 1 calc R
C23 C 0.7399(3) 1.1385(4) 0.31528(11) 0.0312(8) Uani 1 1 d .
H23 H 0.833731 1.101001 0.315780 0.037 Uiso 1 1 calc R
C24 C 0.6248(3) 1.0509(3) 0.30689(11) 0.0268(7) Uani 1 1 d .
H24 H 0.639803 0.953841 0.301168 0.032 Uiso 1 1 calc R
C25 C 0.4223(3) 0.1255(3) 0.49140(11) 0.0265(7) Uani 1 1 d .
C26 C 0.4197(3) 0.0149(3) 0.51148(11) 0.0273(7) Uani 1 1 d .
C27 C 0.4059(3) -0.1229(3) 0.53138(10) 0.0237(7) Uani 1 1 d .
C28 C 0.5063(4) -0.1815(3) 0.56270(11) 0.0289(7) Uani 1 1 d .
H28 H 0.584835 -0.126755 0.573222 0.035 Uiso 1 1 calc R
C29 C 0.4917(4) -0.3172(3) 0.57821(11) 0.0284(7) Uani 1 1 d .
H29 H 0.561698 -0.356502 0.598687 0.034 Uiso 1 1 calc R
C30 C 0.3756(3) -0.3973(3) 0.56425(11) 0.0240(7) Uani 1 1 d .
C31 C 0.2729(3) -0.3401(3) 0.53418(11) 0.0262(7) Uani 1 1 d .
H31 H 0.192180 -0.393911 0.524967 0.031 Uiso 1 1 calc R
C32 C 0.2894(3) -0.2045(3) 0.51790(11) 0.0258(7) Uani 1 1 d .
H32 H 0.219843 -0.166003 0.497074 0.031 Uiso 1 1 calc R
C33 C 0.2522(3) -0.6162(3) 0.56726(12) 0.0317(8) Uani 1 1 d .
H33A H 0.243901 -0.616611 0.532501 0.048 Uiso 1 1 calc GR
H33B H 0.164641 -0.578017 0.581207 0.048 Uiso 1 1 calc GR
H33C H 0.266717 -0.712353 0.578655 0.048 Uiso 1 1 calc GR

loop_
_atom_site_aniso_label
_atom_site_aniso_U_11
_atom_site_aniso_U_22
_atom_site_aniso_U_33
_atom_site_aniso_U_23
_atom_site_aniso_U_13
_atom_site_aniso_U_12
S1 0.0286(4) 0.0282(4) 0.0359(5) 0.0063(4) -0.0049(4) -0.0065(4)
O1 0.0304(12) 0.0248(12) 0.0361(13) 0.0095(10) -0.0040(10) -0.0020(10)
N1 0.0295(15) 0.0241(14) 0.0306(15) 0.0058(12) 0.0011(12) -0.0015(12)
N2 0.0240(13) 0.0258(14) 0.0265(14) 0.0030(11) -0.0016(11) -0.0011(11)
N3 0.0258(14) 0.0228(14) 0.0298(14) 0.0058(11) -0.0058(12) -0.0032(11)
C1 0.0256(15) 0.0213(16) 0.0179(14) 0.0003(12) 0.0053(13) 0.0012(13)
C2 0.0225(15) 0.0215(15) 0.0178(15) 0.0015(12) 0.0040(13) 0.0016(12)
C3 0.0249(16) 0.0230(15) 0.0169(14) 0.0018(12) 0.0040(13) 0.0016(13)
C4 0.0278(16) 0.0251(16) 0.0254(17) 0.0007(14) -0.0011(14) -0.0029(14)
C5 0.0275(16) 0.0328(18) 0.0229(16) 0.0029(14) -0.0055(14) 0.0017(15)
C6 0.0266(15) 0.0255(15) 0.0205(14) 0.0028(13) 0.0030(13) 0.0043(16)
C7 0.0187(14) 0.0215(15) 0.0203(15) 0.0013(12) 0.0009(12) -0.0011(12)
C8 0.0231(16) 0.0206(16) 0.0220(16) -0.0003(13) 0.0004(13) -0.0016(12)
C9 0.0239(15) 0.0256(16) 0.0215(15) 0.0035(14) -0.0033(13) -0.0014(14)
C10 0.0222(16) 0.0221(16) 0.0260(16) 0.0022(13) -0.0034(13) 0.0010(13)
C11 0.0309(16) 0.0213(14) 0.0237(16) -0.0032(13) 0.0002(14) -0.0057(14)
C12 0.0270(16) 0.0284(16) 0.0186(14) 0.0013(13) -0.0019(13) -0.0012(15)
C13 0.0258(17) 0.0213(16) 0.0249(17) -0.0006(13) -0.0035(14) 0.0021(13)
C14 0.0264(17) 0.0323(18) 0.0312(18) 0.0014(14) 0.0028(14) -0.0009(15)
C15 0.0210(17) 0.045(2) 0.040(2) -0.0035(17) -0.0027(16) 0.0017(15)
C16 0.036(2) 0.040(2) 0.0346(19) 0.0004(17) -0.0089(15) 0.0061(16)
C17 0.043(2) 0.0269(18) 0.0320(19) 0.0026(16) -0.0072(17) 0.0007(15)
C18 0.0292(17) 0.0243(17) 0.0283(17) 0.0020(14) -0.0036(14) -0.0011(14)
C19 0.0268(16) 0.0232(16) 0.0170(15) 0.0044(13) -0.0010(13) -0.0048(13)
C20 0.0282(16) 0.0234(16) 0.0263(16) -0.0001(15) 0.0050(13) 0.0006(15)
C21 0.044(2) 0.0251(16) 0.0228(17) -0.0009(13) 0.0056(15) -0.0051(16)
C22 0.0337(19) 0.038(2) 0.0236(17) 0.0027(14) -0.0007(14) -0.0143(16)
C23 0.0250(17) 0.043(2) 0.0258(17) 0.0067(15) -0.0019(14) -0.0020(16)
C24 0.0290(18) 0.0259(16) 0.0254(16) 0.0015(14) -0.0006(15) 0.0034(14)
C25 0.0269(17) 0.0272(17) 0.0253(16) 0.0001(14) 0.0003(14) 0.0042(14)
C26 0.0292(17) 0.0290(17) 0.0237(16) -0.0010(14) 0.0014(14) 0.0068(15)
C27 0.0284(16) 0.0239(15) 0.0189(14) 0.0019(12) 0.0041(13) 0.0064(14)
C28 0.0302(18) 0.0282(17) 0.0282(17) 0.0020(14) -0.0036(15) -0.0012(14)
C29 0.0277(17) 0.0297(17) 0.0278(17) 0.0069(14) -0.0059(15) 0.0022(14)
C30 0.0276(17) 0.0216(15) 0.0230(15) 0.0025(13) 0.0057(13) 0.0028(13)
C31 0.0229(16) 0.0289(17) 0.0270(17) 0.0003(14) 0.0008(14) 0.0009(14)
C32 0.0241(17) 0.0315(18) 0.0218(16) 0.0043(14) -0.0016(14) 0.0089(13)
C33 0.0356(18) 0.0273(17) 0.0322(18) 0.0027(15) 0.0022(15) -0.0062(15)

loop_
_atom_type_symbol
_atom_type_description
_atom_type_scat_dispersion_real
_atom_type_scat_dispersion_imag
_atom_type_scat_source
C C 0.0033 0.0016 'International Tables Vol C Tables 4.2.6.8 and 6.1.1.4'
H H 0.0000 0.0000 'International Tables Vol C Tables 4.2.6.8 and 6.1.1.4'
N N 0.0061 0.0033 'International Tables Vol C Tables 4.2.6.8 and 6.1.1.4'
O O 0.0106 0.0060 'International Tables Vol C Tables 4.2.6.8 and 6.1.1.4'
S S 0.1246 0.1234 'International Tables Vol C Tables 4.2.6.8 and 6.1.1.4'

loop_
_geom_angle_atom_site_label_1
_geom_angle_atom_site_label_2
_geom_angle_atom_site_label_3
_geom_angle
N2 S1 N1 101.01(13)
C30 O1 C33 117.6(2)
C1 N1 S1 105.9(2)
C2 N2 S1 106.4(2)
C10 N3 C19 117.5(2)
C13 N3 C10 122.2(2)
C13 N3 C19 120.2(2)
N1 C1 C2 114.0(3)
N1 C1 C6 125.1(3)
C2 C1 C6 120.8(3)
N2 C2 C1 112.7(3)
N2 C2 C3 125.8(3)
C1 C2 C3 121.6(3)
C2 C3 C7 123.0(3)
C4 C3 C2 115.1(3)
C4 C3 C7 121.9(3)
C3 C4 H4 118.1
C3 C4 C5 123.7(3)
C5 C4 H4 118.1
C4 C5 H5 118.8
C6 C5 C4 122.4(3)
C6 C5 H5 118.8
C1 C6 C25 118.9(3)
C5 C6 C1 116.4(3)
C5 C6 C25 124.7(3)
C8 C7 C3 122.2(3)
C12 C7 C3 120.5(3)
C12 C7 C8 117.3(3)
C7 C8 H8 119.3
C9 C8 C7 121.3(3)
C9 C8 H8 119.3
C8 C9 H9 119.7
C10 C9 C8 120.6(3)
C10 C9 H9 119.7
C9 C10 N3 122.1(3)
C9 C10 C11 118.6(3)
C11 C10 N3 119.3(3)
C10 C11 H11 119.7
C12 C11 C10 120.5(3)
C12 C11 H11 119.7
C7 C12 H12 119.2
C11 C12 C7 121.6(3)
C11 C12 H12 119.2
C14 C13 N3 121.1(3)
C14 C13 C18 118.7(3)
C18 C13 N3 120.3(3)
C13 C14 H14 119.9
C13 C14 C15 120.2(3)
C15 C14 H14 119.9
C14 C15 H15 119.6
C16 C15 C14 120.8(3)
C16 C15 H15 119.6
C15 C16 H16 120.3
C15 C16 C17 119.5(3)
C17 C16 H16 120.3
C16 C17 H17 119.7
C16 C17 C18 120.5(3)
C18 C17 H17 119.7
C13 C18 H18 119.8
C17 C18 C13 120.3(3)
C17 C18 H18 119.8
C20 C19 N3 120.4(3)
C20 C19 C24 119.5(3)
C24 C19 N3 120.1(3)
C19 C20 H20 119.9
C21 C20 C19 120.1(3)
C21 C20 H20 119.9
C20 C21 H21 119.7
C20 C21 C22 120.5(3)
C22 C21 H21 119.7
C21 C22 H22 120.2
C23 C22 C21 119.6(3)
C23 C22 H22 120.2
C22 C23 H23 119.8
C22 C23 C24 120.3(3)
C24 C23 H23 119.8
C19 C24 H24 120.0
C23 C24 C19 119.9(3)
C23 C24 H24 120.0
C26 C25 C6 173.9(3)
C25 C26 C27 173.5(3)
C28 C27 C26 123.3(3)
C32 C27 C26 118.4(3)
C32 C27 C28 118.3(3)
C27 C28 H28 119.8
C29 C28 C27 120.5(3)
C29 C28 H28 119.8
C28 C29 H29 119.7
C28 C29 C30 120.5(3)
C30 C29 H29 119.7
O1 C30 C29 116.4(3)
O1 C30 C31 123.7(3)
C29 C30 C31 119.9(3)
C30 C31 H31 120.3
C32 C31 C30 119.4(3)
C32 C31 H31 120.3
C27 C32 H32 119.3
C31 C32 C27 121.4(3)
C31 C32 H32 119.3
O1 C33 H33A 109.5
O1 C33 H33B 109.5
O1 C33 H33C 109.5
H33A C33 H33B 109.5
H33A C33 H33C 109.5
H33B C33 H33C 109.5

loop_
_geom_bond_atom_site_label_1
_geom_bond_atom_site_label_2
_geom_bond_distance
S1 N1 1.616(3)
S1 N2 1.611(3)
O1 C30 1.361(3)
O1 C33 1.430(4)
N1 C1 1.339(4)
N2 C2 1.351(4)
N3 C10 1.418(4)
N3 C13 1.417(4)
N3 C19 1.426(4)
C1 C2 1.424(4)
C1 C6 1.431(4)
C2 C3 1.434(4)
C3 C4 1.378(4)
C3 C7 1.475(4)
C4 H4 0.9500
C4 C5 1.406(4)
C5 H5 0.9500
C5 C6 1.374(4)
C6 C25 1.437(4)
C7 C8 1.397(4)
C7 C12 1.393(4)
C8 H8 0.9500
C8 C9 1.388(4)
C9 H9 0.9500
C9 C10 1.382(4)
C10 C11 1.395(4)
C11 H11 0.9500
C11 C12 1.380(4)
C12 H12 0.9500
C13 C14 1.390(4)
C13 C18 1.397(4)
C14 H14 0.9500
C14 C15 1.391(5)
C15 H15 0.9500
C15 C16 1.375(5)
C16 H16 0.9500
C16 C17 1.378(5)
C17 H17 0.9500
C17 C18 1.388(5)
C18 H18 0.9500
C19 C20 1.382(4)
C19 C24 1.393(4)
C20 H20 0.9500
C20 C21 1.381(4)
C21 H21 0.9500
C21 C22 1.382(5)
C22 H22 0.9500
C22 C23 1.378(5)
C23 H23 0.9500
C23 C24 1.385(4)
C24 H24 0.9500
C25 C26 1.196(4)
C26 C27 1.433(4)
C27 C28 1.404(4)
C27 C32 1.394(4)
C28 H28 0.9500
C28 C29 1.372(4)
C29 H29 0.9500
C29 C30 1.387(4)
C30 C31 1.393(4)
C31 H31 0.9500
C31 C32 1.380(4)
C32 H32 0.9500
C33 H33A 0.9800
C33 H33B 0.9800
C33 H33C 0.9800
